data_4329129
loop_
_publ_author_name
'Marzio Rancan'
'Alessandro Dolmella'
'Roberta Seraglia'
'Simonetta Orlandi'
'Silvio Quici'
'Lorenzo Sorace'
'Dante Gatteschi'
'Lidia Armelao'

_publ_contact_author_address
;
CNR-ISTM, 
Dipartimento di Scienze Chimiche, 
Universita degli Studi di Padova, 
Via Marzolo 1, 35131 Padova, Italy
;
_publ_contact_author_email marzio.rancan@unipd.it
_publ_contact_author_name 'Marzio Rancan'
_publ_contact_author_phone '+39 0498275188'
_publ_section_title
;
 Dinuclear Cu(II) Complexes of Isomeric Bis-(3-acetylacetonate)benzene
 Ligands: Synthesis, Structure, and Magnetic Properties
;
_journal_name_full 'Inorganic Chemistry'
_journal_page_first 5409
_journal_page_last 5416
_journal_paper_doi 10.1021/ic3003806
_journal_volume 51
_journal_year 2012
_chemical_formula_moiety '2(Cl O4), 2(C2 H6 O S), C40 H44 Cu2 N4 O6 S2'
_chemical_formula_sum 'C44 H56 Cl2 Cu2 N4 O16 S4'
_chemical_formula_weight 1223.15
_chemical_name_common 'compound 2'
_space_group_crystal_system triclinic
_space_group_IT_number 2
_space_group_name_Hall '-P 1'
_space_group_name_H-M_alt 'P -1'
_symmetry_space_group_name_Hall '-P 1'
_symmetry_space_group_name_H-M 'P -1'
_atom_sites_solution_hydrogens geom
_atom_sites_solution_primary direct
_atom_sites_solution_secondary difmap
_cell_angle_alpha 78.327(4)
_cell_angle_beta 81.739(4)
_cell_angle_gamma 64.461(4)
_cell_formula_units_Z 2
_cell_length_a 12.3340(6)
_cell_length_b 13.2732(5)
_cell_length_c 18.3581(10)
_cell_measurement_reflns_used 6540
_cell_measurement_temperature 140.0
_cell_measurement_theta_max 51.1173
_cell_measurement_theta_min 3.7308
_cell_volume 2650.3(2)
_computing_cell_refinement
;
CrysAlisPro, Oxford Diffraction Ltd.,
Version 1.171.33.52 (release 06-11-2009 CrysAlis171 .NET)
(compiled Nov  6 2009,16:24:50)
;
_computing_data_collection
;
CrysAlisPro, Oxford Diffraction Ltd.,
Version 1.171.33.52 (release 06-11-2009 CrysAlis171 .NET)
(compiled Nov  6 2009,16:24:50)
;
_computing_data_reduction
;
CrysAlisPro, Oxford Diffraction Ltd.,
Version 1.171.33.52 (release 06-11-2009 CrysAlis171 .NET)
(compiled Nov  6 2009,16:24:50)
;
_computing_molecular_graphics
;
O. V. Dolomanov, L. J. Bourhis, R. J. Gildea, J. A. K. Howard and H. Puschmann,
OLEX2: a complete structure solution, refinement and analysis program.
J. Appl. Cryst. (2009). 42, 339-341.
;
_computing_publication_material
;
O. V. Dolomanov, L. J. Bourhis, R. J. Gildea, J. A. K. Howard and H. Puschmann,
OLEX2: a complete structure solution, refinement and analysis program.
J. Appl. Cryst. (2009). 42, 339-341.
;
_computing_structure_refinement
;
SHELXL, G.M. Sheldrick, Acta Cryst.
2008). A64, 112-122
;
_computing_structure_solution 'SHELXS-97 (Sheldrick, 1990)'
_diffrn_ambient_temperature 140.0
_diffrn_detector_area_resol_mean 16.1274
_diffrn_measured_fraction_theta_full 0.993
_diffrn_measured_fraction_theta_max 0.993
_diffrn_measurement_details
;
  1 omega -102.00   -6.00   1.0000    4.4500
omega____ theta____ kappa____ phi______ frames
    -      -31.1115  -38.0000   90.0000 96

  2 omega -111.00  -39.00   1.0000    4.4500
omega____ theta____ kappa____ phi______ frames
    -      -31.1115  179.0000  -90.0000 72

  3 omega  -62.00   36.00   1.0000    4.4500
omega____ theta____ kappa____ phi______ frames
    -      -31.1115   38.0000  -90.0000 98

  4 omega   44.00  143.00   1.0000   30.0000
omega____ theta____ kappa____ phi______ frames
    -       71.2093   45.0000    0.0000 99

  5 omega   -1.00   26.00   1.0000   30.0000
omega____ theta____ kappa____ phi______ frames
    -       71.2093  -45.0000  -90.0000 27

  6 omega    5.00   32.00   1.0000   30.0000
omega____ theta____ kappa____ phi______ frames
    -       71.2093  -45.0000    0.0000 27

  7 omega   -2.00   26.00   1.0000   30.0000
omega____ theta____ kappa____ phi______ frames
    -       71.2093  -45.0000   60.0000 28

  8 omega  102.00  129.00   1.0000   30.0000
omega____ theta____ kappa____ phi______ frames
    -       71.2093  125.0000  -60.0000 27

  9 omega   20.00  103.00   1.0000   30.0000
omega____ theta____ kappa____ phi______ frames
    -       71.2093  -77.0000    0.0000 83

 10 omega    3.00   28.00   1.0000   30.0000
omega____ theta____ kappa____ phi______ frames
    -       71.2093  -45.0000 -180.0000 25

 11 omega   12.00  104.00   1.0000   30.0000
omega____ theta____ kappa____ phi______ frames
    -       71.2093  -77.0000 -120.0000 92

 12 omega    3.00  103.00   1.0000   30.0000
omega____ theta____ kappa____ phi______ frames
    -       71.2093  -77.0000  120.0000 100

 13 omega   -2.00   58.00   1.0000   30.0000
omega____ theta____ kappa____ phi______ frames
    -       71.2093  -15.0000   90.0000 60

 14 omega   90.00  134.00   1.0000   30.0000
omega____ theta____ kappa____ phi______ frames
    -       71.2093  -15.0000   90.0000 44

 15 omega   85.00  141.00   1.0000   30.0000
omega____ theta____ kappa____ phi______ frames
    -       71.2093   45.0000  -90.0000 56

 16 omega    1.00   33.00   1.0000   30.0000
omega____ theta____ kappa____ phi______ frames
    -       71.2093  -45.0000   30.0000 32

 17 omega   78.00  132.00   1.0000   30.0000
omega____ theta____ kappa____ phi______ frames
    -       71.2093 -149.0000  -53.0000 54

 18 omega   86.00  111.00   1.0000   30.0000
omega____ theta____ kappa____ phi______ frames
    -       71.2093 -124.0000  -69.0000 25
;
_diffrn_measurement_device_type 'Xcalibur, Eos, Gemini'
_diffrn_measurement_method '\w scans'
_diffrn_orient_matrix_UB_11 -0.0586140699
_diffrn_orient_matrix_UB_12 0.0270325015
_diffrn_orient_matrix_UB_13 -0.0745812813
_diffrn_orient_matrix_UB_21 0.1245631903
_diffrn_orient_matrix_UB_22 -0.0293209195
_diffrn_orient_matrix_UB_23 -0.0426566706
_diffrn_orient_matrix_UB_31 0.0183402403
_diffrn_orient_matrix_UB_32 -0.1239938432
_diffrn_orient_matrix_UB_33 0.0078712104
_diffrn_radiation_monochromator graphite
_diffrn_radiation_type 'Cu K\a'
_diffrn_radiation_wavelength 1.5418
_diffrn_reflns_av_R_equivalents 0.0443
_diffrn_reflns_av_unetI/netI 0.0434
_diffrn_reflns_limit_h_max 12
_diffrn_reflns_limit_h_min -12
_diffrn_reflns_limit_k_max 11
_diffrn_reflns_limit_k_min -13
_diffrn_reflns_limit_l_max 18
_diffrn_reflns_limit_l_min -18
_diffrn_reflns_number 10223
_diffrn_reflns_theta_full 51.15
_diffrn_reflns_theta_max 51.15
_diffrn_reflns_theta_min 3.74
_diffrn_source 'Enhance (Cu) X-ray Source'
_exptl_absorpt_coefficient_mu 3.988
_exptl_absorpt_correction_T_max 1.00000
_exptl_absorpt_correction_T_min 0.30912
_exptl_absorpt_correction_type multi-scan
_exptl_absorpt_process_details
;
CrysAlisPro, Oxford Diffraction Ltd.,
Version 1.171.33.52 (release 06-11-2009 CrysAlis171 .NET)
(compiled Nov  6 2009,16:24:50)
empirical absorption correction using spherical harmonics,
 implemented in SCALE3 ABSPACK scaling algorithm.
;
_exptl_crystal_colour 'clear dark green'
_exptl_crystal_colour_lustre clear
_exptl_crystal_colour_modifier dark
_exptl_crystal_colour_primary green
_exptl_crystal_density_diffrn 1.533
_exptl_crystal_F_000 1264
_exptl_crystal_size_max 0.2
_exptl_crystal_size_mid 0.06
_exptl_crystal_size_min 0.06
_refine_diff_density_max 1.027
_refine_diff_density_min -0.574
_refine_diff_density_rms 0.142
_refine_ls_extinction_method none
_refine_ls_goodness_of_fit_ref 1.040
_refine_ls_hydrogen_treatment constr
_refine_ls_matrix_type full
_refine_ls_number_parameters 660
_refine_ls_number_reflns 5695
_refine_ls_number_restraints 645
_refine_ls_restrained_S_all 1.029
_refine_ls_R_factor_all 0.0829
_refine_ls_R_factor_gt 0.0718
_refine_ls_shift/su_max 0.000
_refine_ls_shift/su_mean 0.000
_refine_ls_structure_factor_coef Fsqd
_refine_ls_weighting_details 'calc w=1/[\s^2^(Fo^2^)+(0.1618P)^2^+6.5502P] where P=(Fo^2^+2Fc^2^)/3'
_refine_ls_weighting_scheme calc
_refine_ls_wR_factor_gt 0.2164
_refine_ls_wR_factor_ref 0.2240
_reflns_number_gt 4555
_reflns_number_total 5695
_reflns_threshold_expression >2sigma(I)
_cod_data_source_file ic3003806_si_002_4.cif
_cod_data_source_block exp_82
_cod_database_code 4329129

loop_
_space_group_symop_id
_space_group_symop_operation_xyz
1 'x, y, z'
2 '-x, -y, -z'

loop_
_atom_site_label
_atom_site_type_symbol
_atom_site_fract_x
_atom_site_fract_y
_atom_site_fract_z
_atom_site_U_iso_or_equiv
_atom_site_adp_type
_atom_site_occupancy
_atom_site_symmetry_multiplicity
_atom_site_calc_flag
_atom_site_refinement_flags
_atom_site_disorder_assembly
_atom_site_disorder_group
Cl1 Cl 0.81583(16) 0.04324(14) -0.12933(10) 0.0315(5) Uani 1 1 d U . .
O7 O 0.9082(5) 0.0172(5) -0.0809(3) 0.0461(15) Uani 1 1 d U . .
O8 O 0.8674(6) -0.0174(5) -0.1911(3) 0.0500(16) Uani 1 1 d U . .
O9 O 0.7259(5) 0.0095(5) -0.0895(4) 0.0619(18) Uani 1 1 d U . .
O10 O 0.7643(5) 0.1622(4) -0.1561(4) 0.0495(15) Uani 1 1 d U . .
S3 S 0.8491(2) 0.53094(19) 0.37471(15) 0.0597(7) Uani 1 1 d DU . .
O16 O 0.7383(6) 0.5175(5) 0.4062(4) 0.0620(18) Uani 1 1 d U A .
C36 C 0.8148(10) 0.6250(9) 0.2886(6) 0.068(3) Uani 1 1 d U A .
H36A H 0.7891 0.5925 0.2545 0.07(3) Uiso 1 1 calc R . .
H36B H 0.8866 0.6364 0.2663 0.102 Uiso 1 1 calc R . .
H36C H 0.7500 0.6978 0.2975 0.102 Uiso 1 1 calc R . .
C37B C 0.840(6) 0.643(3) 0.4216(15) 0.080(9) Uiso 0.57(11) 1 d PDU A 2
H37A H 0.7631 0.7081 0.4129 0.121 Uiso 0.57(11) 1 calc PR A 2
H37B H 0.9063 0.6649 0.4019 0.121 Uiso 0.57(11) 1 calc PR A 2
H37C H 0.8467 0.6153 0.4752 0.121 Uiso 0.57(11) 1 calc PR A 2
S4B S 0.4100(6) 0.0062(6) 0.3389(4) 0.054(3) Uiso 0.347(8) 1 d PDU B 2
O15B O 0.521(2) -0.0965(18) 0.3251(17) 0.085(10) Uiso 0.347(8) 1 d PDU B 2
C42B C 0.379(2) 0.0950(19) 0.2504(11) 0.042(7) Uiso 0.347(8) 1 d PDU B 2
H42D H 0.4497 0.1086 0.2293 0.062 Uiso 0.347(8) 1 calc PR B 2
H42E H 0.3106 0.1672 0.2566 0.062 Uiso 0.347(8) 1 calc PR B 2
H42F H 0.3586 0.0579 0.2167 0.062 Uiso 0.347(8) 1 calc PR B 2
C43B C 0.468(4) 0.066(4) 0.394(2) 0.041(13) Uiso 0.347(8) 1 d PDU B 2
H43D H 0.5037 0.0102 0.4375 0.061 Uiso 0.347(8) 1 calc PR B 2
H43E H 0.4020 0.1330 0.4109 0.061 Uiso 0.347(8) 1 calc PR B 2
H43F H 0.5290 0.0877 0.3642 0.061 Uiso 0.347(8) 1 calc PR B 2
Cl2 Cl 0.2384(2) 0.43096(17) 0.31016(11) 0.0445(6) Uani 1 1 d DU . .
O11 O 0.2320(7) 0.4033(6) 0.3880(3) 0.077(2) Uani 1 1 d DU C .
O12A O 0.1969(18) 0.3646(15) 0.2804(9) 0.071(7) Uiso 0.344(17) 1 d PDU C 1
O12B O 0.2712(11) 0.3412(8) 0.2724(6) 0.077(4) Uiso 0.656(17) 1 d PDU C 2
O13A O 0.185(2) 0.5422(10) 0.2797(10) 0.102(9) Uiso 0.344(17) 1 d PDU C 1
O13B O 0.1197(9) 0.5140(9) 0.2934(6) 0.092(5) Uiso 0.656(17) 1 d PDU C 2
O14A O 0.3661(11) 0.3920(18) 0.2885(10) 0.091(9) Uiso 0.344(17) 1 d PDU C 1
O14B O 0.3150(10) 0.4869(10) 0.2888(6) 0.092(5) Uiso 0.656(17) 1 d PDU C 2
S4A S 0.5046(3) 0.0231(3) 0.30345(19) 0.0456(14) Uiso 0.653(8) 1 d PDU B 1
O15A O 0.5627(12) -0.1019(8) 0.3198(6) 0.048(3) Uiso 0.653(8) 1 d PDU B 1
C42A C 0.3550(12) 0.0583(15) 0.2793(11) 0.064(5) Uiso 0.653(8) 1 d PDU B 1
H42A H 0.3186 0.0155 0.3162 0.096 Uiso 0.653(8) 1 calc PR B 1
H42B H 0.3586 0.0392 0.2299 0.096 Uiso 0.653(8) 1 calc PR B 1
H42C H 0.3062 0.1395 0.2785 0.096 Uiso 0.653(8) 1 calc PR B 1
C43A C 0.451(3) 0.085(3) 0.3864(13) 0.081(13) Uiso 0.653(8) 1 d PDU B 1
H43A H 0.4032 0.0485 0.4184 0.121 Uiso 0.653(8) 1 calc PR B 1
H43B H 0.4011 0.1658 0.3734 0.121 Uiso 0.653(8) 1 calc PR B 1
H43C H 0.5198 0.0741 0.4129 0.121 Uiso 0.653(8) 1 calc PR B 1
Cu1 Cu 0.79912(9) 0.10070(8) 0.45035(6) 0.0297(4) Uani 1 1 d U . .
Cu2 Cu 0.23217(9) 0.38221(8) -0.03238(6) 0.0272(4) Uani 1 1 d U . .
S1 S 0.49770(19) 0.24947(19) 0.51395(14) 0.0493(6) Uani 1 1 d U . .
S2 S 0.47251(17) 0.31603(15) -0.14506(11) 0.0333(5) Uani 1 1 d U . .
O1 O 0.6084(5) 0.1478(5) 0.4944(3) 0.0433(14) Uani 1 1 d U . .
O2 O 0.7670(5) 0.2301(4) 0.3757(3) 0.0327(12) Uani 1 1 d U . .
O3 O 0.8058(5) 0.0085(4) 0.3809(3) 0.0335(12) Uani 1 1 d U . .
O4 O 0.3428(4) 0.3987(4) -0.1397(3) 0.0374(13) Uani 1 1 d U . .
O5 O 0.3389(4) 0.2365(4) 0.0102(3) 0.0312(12) Uani 1 1 d U . .
O6 O 0.2913(4) 0.4539(4) 0.0238(3) 0.0274(11) Uani 1 1 d U . .
N1 N 0.8591(5) -0.0337(5) 0.5301(3) 0.0291(14) Uani 1 1 d U . .
N2 N 0.8415(5) 0.1694(5) 0.5233(3) 0.0263(13) Uani 1 1 d U . .
N3 N 0.0990(5) 0.5250(5) -0.0720(3) 0.0264(13) Uani 1 1 d U . .
N4 N 0.1331(5) 0.3174(5) -0.0678(3) 0.0274(13) Uani 1 1 d U . .
C0AA C 0.0312(6) 0.3948(6) -0.1000(4) 0.0262(16) Uani 1 1 d U . .
C1 C 0.1548(7) 0.2081(6) -0.0600(4) 0.0324(17) Uani 1 1 d U . .
H1 H 0.2262 0.1534 -0.0377 0.039 Uiso 1 1 calc R . .
C2 C 0.0786(7) 0.1713(7) -0.0828(4) 0.0358(18) Uani 1 1 d U . .
H2 H 0.0972 0.0928 -0.0763 0.043 Uiso 1 1 calc R . .
C3 C -0.0255(7) 0.2505(7) -0.1152(4) 0.0376(18) Uani 1 1 d U . .
H3 H -0.0803 0.2275 -0.1309 0.045 Uiso 1 1 calc R . .
C4 C -0.0487(7) 0.3642(7) -0.1244(4) 0.0330(17) Uani 1 1 d U . .
H4 H -0.1190 0.4201 -0.1473 0.040 Uiso 1 1 calc R . .
C5 C 0.0138(6) 0.5131(6) -0.1045(4) 0.0257(16) Uani 1 1 d U . .
C6 C -0.0813(7) 0.6067(6) -0.1371(4) 0.0339(18) Uani 1 1 d U . .
H6 H -0.1395 0.5976 -0.1608 0.041 Uiso 1 1 calc R . .
C7 C -0.0901(7) 0.7127(6) -0.1347(4) 0.0349(18) Uani 1 1 d U . .
H7 H -0.1560 0.7776 -0.1557 0.042 Uiso 1 1 calc R . .
C8 C -0.0045(7) 0.7253(6) -0.1022(4) 0.0349(18) Uani 1 1 d U . .
H8 H -0.0100 0.7985 -0.1005 0.042 Uiso 1 1 calc R . .
C9 C 0.0910(7) 0.6287(6) -0.0719(4) 0.0288(17) Uani 1 1 d U . .
H9 H 0.1520 0.6367 -0.0505 0.035 Uiso 1 1 calc R . .
C10 C 0.5086(7) 0.0887(6) 0.0629(5) 0.0355(19) Uani 1 1 d U . .
H10A H 0.4581 0.0472 0.0672 0.053 Uiso 1 1 calc R . .
H10B H 0.5456 0.0725 0.1101 0.053 Uiso 1 1 calc R . .
H10C H 0.5718 0.0650 0.0230 0.053 Uiso 1 1 calc R . .
C11 C 0.4329(6) 0.2124(6) 0.0451(4) 0.0268(16) Uani 1 1 d U . .
C12 C 0.4663(6) 0.2925(6) 0.0635(4) 0.0246(15) Uani 1 1 d U . .
C13 C 0.3900(6) 0.4079(6) 0.0555(4) 0.0232(15) Uani 1 1 d U . .
C14 C 0.4189(7) 0.4879(6) 0.0887(4) 0.0331(18) Uani 1 1 d U . .
H14A H 0.3851 0.5636 0.0591 0.050 Uiso 1 1 calc R . .
H14B H 0.5064 0.4611 0.0885 0.050 Uiso 1 1 calc R . .
H14C H 0.3839 0.4911 0.1401 0.050 Uiso 1 1 calc R . .
C15 C 0.5891(6) 0.2471(5) 0.0921(4) 0.0233(15) Uani 1 1 d U . .
C16 C 0.6871(6) 0.2117(6) 0.0427(4) 0.0253(16) Uani 1 1 d U . .
H16 H 0.6751 0.2246 -0.0090 0.030 Uiso 1 1 calc R . .
C17 C 0.8029(7) 0.1578(6) 0.0658(4) 0.0285(17) Uani 1 1 d U . .
H17 H 0.8695 0.1333 0.0305 0.034 Uiso 1 1 calc R . .
C18 C 0.6087(6) 0.2298(6) 0.1680(4) 0.0259(16) Uani 1 1 d U . .
H18 H 0.5415 0.2559 0.2027 0.031 Uiso 1 1 calc R . .
C19 C 0.7241(6) 0.1756(6) 0.1936(4) 0.0251(15) Uani 1 1 d U . .
C20 C 0.8217(6) 0.1393(6) 0.1412(4) 0.0271(16) Uani 1 1 d U . .
H20 H 0.9013 0.1018 0.1573 0.032 Uiso 1 1 calc R . .
C21 C 0.7468(6) 0.1517(6) 0.2747(4) 0.0248(15) Uani 1 1 d U . .
C22 C 0.7444(7) 0.2390(6) 0.3077(4) 0.0306(17) Uani 1 1 d U . .
C23 C 0.7167(10) 0.3550(7) 0.2637(5) 0.051(2) Uani 1 1 d U . .
H23A H 0.7774 0.3501 0.2222 0.077 Uiso 1 1 calc R . .
H23B H 0.7179 0.4048 0.2961 0.077 Uiso 1 1 calc R . .
H23C H 0.6369 0.3856 0.2442 0.077 Uiso 1 1 calc R . .
C24 C 0.7832(7) 0.0405(6) 0.3120(4) 0.0284(16) Uani 1 1 d U . .
C25 C 0.8001(9) -0.0548(7) 0.2724(5) 0.047(2) Uani 1 1 d U . .
H25A H 0.7488 -0.0248 0.2301 0.071 Uiso 1 1 calc R . .
H25B H 0.7780 -0.1106 0.3070 0.071 Uiso 1 1 calc R . .
H25C H 0.8846 -0.0910 0.2542 0.071 Uiso 1 1 calc R . .
C26 C 0.8235(7) 0.2784(6) 0.5155(4) 0.0326(17) Uani 1 1 d U . .
H26 H 0.8019 0.3251 0.4687 0.039 Uiso 1 1 calc R . .
C27 C 0.8354(7) 0.3247(7) 0.5731(5) 0.0384(19) Uani 1 1 d U . .
H27 H 0.8227 0.4018 0.5659 0.046 Uiso 1 1 calc R . .
C28 C 0.8662(8) 0.2569(7) 0.6419(5) 0.041(2) Uani 1 1 d U . .
H28 H 0.8718 0.2875 0.6830 0.050 Uiso 1 1 calc R . .
C29 C 0.8886(7) 0.1441(7) 0.6492(5) 0.0394(19) Uani 1 1 d U . .
H29 H 0.9127 0.0952 0.6950 0.047 Uiso 1 1 calc R . .
C30 C 0.8756(6) 0.1038(6) 0.5892(4) 0.0289(16) Uani 1 1 d U . .
C31 C 0.8920(6) -0.0153(6) 0.5914(4) 0.0289(16) Uani 1 1 d U . .
C32 C 0.9382(7) -0.1013(7) 0.6501(4) 0.0371(19) Uani 1 1 d U . .
H32 H 0.9645 -0.0879 0.6919 0.045 Uiso 1 1 calc R . .
C33 C 0.9455(7) -0.2071(7) 0.6471(5) 0.0409(19) Uani 1 1 d U . .
H33 H 0.9769 -0.2674 0.6869 0.049 Uiso 1 1 calc R . .
C34 C 0.9068(7) -0.2248(7) 0.5856(4) 0.0371(18) Uani 1 1 d U . .
H34 H 0.9087 -0.2964 0.5833 0.045 Uiso 1 1 calc R . .
C35 C 0.8650(7) -0.1353(6) 0.5270(4) 0.0322(17) Uani 1 1 d U . .
H35 H 0.8403 -0.1472 0.4840 0.039 Uiso 1 1 calc R . .
C38 C 0.5296(9) 0.2890(9) 0.5927(6) 0.060(3) Uani 1 1 d U . .
H38A H 0.5361 0.2304 0.6361 0.090 Uiso 1 1 calc R . .
H38B H 0.4646 0.3610 0.6029 0.090 Uiso 1 1 calc R . .
H38C H 0.6058 0.2973 0.5823 0.090 Uiso 1 1 calc R . .
C39 C 0.4959(9) 0.3677(8) 0.4479(6) 0.062(2) Uani 1 1 d U . .
H39A H 0.5689 0.3786 0.4505 0.093 Uiso 1 1 calc R . .
H39B H 0.4249 0.4354 0.4589 0.093 Uiso 1 1 calc R . .
H39C H 0.4930 0.3545 0.3977 0.093 Uiso 1 1 calc R . .
C40 C 0.4707(8) 0.1930(7) -0.1673(5) 0.046(2) Uani 1 1 d U . .
H40A H 0.4363 0.1568 -0.1243 0.070 Uiso 1 1 calc R . .
H40B H 0.5532 0.1404 -0.1798 0.070 Uiso 1 1 calc R . .
H40C H 0.4218 0.2139 -0.2100 0.070 Uiso 1 1 calc R . .
C41 C 0.5330(7) 0.3629(7) -0.2316(5) 0.043(2) Uani 1 1 d U . .
H41A H 0.6133 0.3052 -0.2426 0.065 Uiso 1 1 calc R . .
H41B H 0.5388 0.4335 -0.2291 0.065 Uiso 1 1 calc R . .
H41C H 0.4804 0.3760 -0.2709 0.065 Uiso 1 1 calc R . .
C37A C 0.887(5) 0.611(4) 0.4237(15) 0.055(12) Uiso 0.43(11) 1 d PDU A 1
H37D H 0.8164 0.6812 0.4308 0.083 Uiso 0.43(11) 1 calc PR A 1
H37E H 0.9517 0.6295 0.3952 0.083 Uiso 0.43(11) 1 calc PR A 1
H37F H 0.9149 0.5673 0.4724 0.083 Uiso 0.43(11) 1 calc PR A 1

loop_
_atom_site_aniso_label
_atom_site_aniso_U_11
_atom_site_aniso_U_22
_atom_site_aniso_U_33
_atom_site_aniso_U_23
_atom_site_aniso_U_13
_atom_site_aniso_U_12
Cl1 0.0272(10) 0.0272(10) 0.0376(11) -0.0082(8) -0.0046(8) -0.0069(8)
O7 0.036(3) 0.046(3) 0.049(4) -0.018(3) -0.016(3) -0.002(3)
O8 0.067(4) 0.040(3) 0.032(3) -0.014(3) -0.008(3) -0.006(3)
O9 0.041(3) 0.066(4) 0.078(5) 0.002(3) 0.000(3) -0.029(3)
O10 0.044(3) 0.021(3) 0.079(4) -0.007(3) -0.023(3) -0.004(2)
S3 0.0486(15) 0.0448(14) 0.0727(18) -0.0011(12) -0.0061(13) -0.0102(12)
O16 0.066(4) 0.051(4) 0.071(4) -0.009(3) 0.007(3) -0.030(3)
C36 0.081(8) 0.091(8) 0.048(6) -0.010(5) -0.002(5) -0.052(7)
Cl2 0.0598(14) 0.0438(12) 0.0381(13) -0.0081(9) -0.0099(10) -0.0264(11)
O11 0.108(6) 0.117(6) 0.037(4) -0.010(4) -0.006(4) -0.077(5)
Cu1 0.0350(7) 0.0270(6) 0.0256(7) -0.0056(5) -0.0072(5) -0.0093(5)
Cu2 0.0236(6) 0.0231(6) 0.0353(7) -0.0081(5) -0.0078(5) -0.0068(5)
S1 0.0349(12) 0.0530(13) 0.0622(15) -0.0258(11) -0.0015(11) -0.0133(11)
S2 0.0306(11) 0.0312(11) 0.0328(12) -0.0097(9) -0.0053(9) -0.0050(9)
O1 0.032(3) 0.044(3) 0.056(4) -0.020(3) 0.003(3) -0.014(2)
O2 0.047(3) 0.026(3) 0.025(3) -0.004(2) -0.011(2) -0.012(2)
O3 0.048(3) 0.029(3) 0.024(3) -0.004(2) -0.011(2) -0.013(2)
O4 0.029(3) 0.033(3) 0.043(3) -0.008(2) 0.001(2) -0.006(2)
O5 0.031(3) 0.026(3) 0.038(3) -0.008(2) -0.014(2) -0.009(2)
O6 0.023(3) 0.028(3) 0.030(3) -0.010(2) -0.008(2) -0.005(2)
N1 0.028(3) 0.028(3) 0.026(3) -0.004(2) -0.002(3) -0.006(3)
N2 0.025(3) 0.033(3) 0.019(3) -0.008(2) 0.001(3) -0.008(3)
N3 0.025(3) 0.028(3) 0.023(3) -0.010(3) -0.001(2) -0.006(3)
N4 0.027(3) 0.031(3) 0.026(3) -0.006(3) 0.000(3) -0.012(3)
C0AA 0.026(4) 0.035(3) 0.020(4) -0.008(3) 0.000(3) -0.015(3)
C1 0.037(4) 0.028(4) 0.035(5) -0.012(3) 0.000(3) -0.014(3)
C2 0.043(5) 0.040(4) 0.033(5) -0.015(4) 0.007(4) -0.024(4)
C3 0.044(4) 0.050(4) 0.033(5) -0.009(4) -0.002(4) -0.033(4)
C4 0.033(4) 0.040(4) 0.030(4) -0.010(4) -0.003(3) -0.017(4)
C5 0.025(4) 0.033(3) 0.021(4) -0.007(3) -0.002(3) -0.011(3)
C6 0.025(4) 0.039(4) 0.037(5) -0.006(4) -0.006(3) -0.012(3)
C7 0.023(4) 0.029(4) 0.042(5) 0.002(4) -0.009(3) -0.003(3)
C8 0.029(4) 0.028(4) 0.043(5) -0.007(3) 0.001(3) -0.008(3)
C9 0.027(4) 0.031(4) 0.027(4) -0.009(3) 0.001(3) -0.010(3)
C10 0.036(4) 0.024(4) 0.050(5) -0.010(4) -0.010(4) -0.013(3)
C11 0.025(4) 0.029(4) 0.022(4) -0.009(3) -0.005(3) -0.005(3)
C12 0.024(3) 0.029(3) 0.021(4) -0.008(3) -0.002(3) -0.009(3)
C13 0.022(4) 0.029(4) 0.019(4) -0.007(3) -0.003(3) -0.010(3)
C14 0.032(4) 0.025(4) 0.041(5) -0.011(3) -0.014(4) -0.005(4)
C15 0.027(3) 0.017(3) 0.026(4) -0.002(3) -0.007(3) -0.007(3)
C16 0.035(4) 0.023(4) 0.021(4) -0.006(3) -0.004(3) -0.013(3)
C17 0.027(4) 0.025(4) 0.032(4) -0.010(3) 0.008(3) -0.010(3)
C18 0.024(4) 0.026(4) 0.028(4) -0.007(3) -0.001(3) -0.010(3)
C19 0.024(4) 0.024(4) 0.028(4) -0.003(3) -0.006(3) -0.010(3)
C20 0.021(4) 0.023(4) 0.031(4) -0.001(3) -0.007(3) -0.003(3)
C21 0.022(4) 0.025(3) 0.026(4) -0.006(3) -0.007(3) -0.006(3)
C22 0.032(4) 0.025(4) 0.027(4) -0.003(3) -0.006(3) -0.004(3)
C23 0.085(7) 0.030(4) 0.039(5) -0.007(3) -0.016(5) -0.021(5)
C24 0.032(4) 0.026(4) 0.028(4) -0.007(3) -0.006(3) -0.010(3)
C25 0.072(6) 0.034(4) 0.039(5) -0.004(4) -0.020(5) -0.020(5)
C26 0.034(4) 0.032(4) 0.031(4) -0.006(3) -0.006(3) -0.012(4)
C27 0.044(5) 0.035(4) 0.041(5) -0.010(3) -0.002(4) -0.019(4)
C28 0.053(5) 0.045(4) 0.035(4) -0.017(4) -0.004(4) -0.023(4)
C29 0.045(5) 0.047(4) 0.032(4) -0.007(3) -0.013(4) -0.021(4)
C30 0.023(4) 0.038(4) 0.022(4) -0.009(3) -0.002(3) -0.008(3)
C31 0.024(4) 0.039(4) 0.021(4) -0.008(3) 0.000(3) -0.009(3)
C32 0.040(5) 0.039(4) 0.028(4) -0.006(3) -0.011(4) -0.010(4)
C33 0.046(5) 0.039(4) 0.030(4) -0.003(3) -0.004(4) -0.011(4)
C34 0.040(5) 0.034(4) 0.034(5) -0.007(3) 0.001(4) -0.013(4)
C35 0.033(4) 0.034(4) 0.029(4) -0.007(3) -0.003(3) -0.013(4)
C38 0.049(6) 0.077(7) 0.059(6) -0.038(5) 0.007(5) -0.021(5)
C39 0.044(6) 0.054(5) 0.077(6) -0.018(4) -0.011(5) -0.005(5)
C40 0.039(5) 0.037(4) 0.059(6) -0.017(4) -0.012(4) -0.005(4)
C41 0.032(4) 0.047(5) 0.044(5) -0.014(4) 0.005(4) -0.010(4)

loop_
_atom_type_symbol
_atom_type_description
_atom_type_scat_dispersion_real
_atom_type_scat_dispersion_imag
_atom_type_scat_source
C C 0.0181 0.0091 'International Tables Vol C Tables 4.2.6.8 and 6.1.1.4'
H H 0.0000 0.0000 'International Tables Vol C Tables 4.2.6.8 and 6.1.1.4'
Cl Cl 0.3639 0.7018 'International Tables Vol C Tables 4.2.6.8 and 6.1.1.4'
Cu Cu -1.9646 0.5888 'International Tables Vol C Tables 4.2.6.8 and 6.1.1.4'
N N 0.0311 0.0180 'International Tables Vol C Tables 4.2.6.8 and 6.1.1.4'
O O 0.0492 0.0322 'International Tables Vol C Tables 4.2.6.8 and 6.1.1.4'
S S 0.3331 0.5567 'International Tables Vol C Tables 4.2.6.8 and 6.1.1.4'

loop_
_geom_angle_atom_site_label_1
_geom_angle_atom_site_label_2
_geom_angle_atom_site_label_3
_geom_angle
O7 Cl1 O8 109.0(3)
O7 Cl1 O10 109.5(3)
O9 Cl1 O7 109.1(4)
O9 Cl1 O8 109.5(4)
O9 Cl1 O10 110.2(4)
O10 Cl1 O8 109.6(4)
O16 S3 C36 107.4(5)
O16 S3 C37B 101.2(16)
O16 S3 C37A 113.2(16)
C36 S3 C37B 91.4(13)
C37A S3 C36 99.3(13)
C37A S3 C37B 17.6(11)
O15B S4B C42B 105.6(15)
O15B S4B C43B 99.9(19)
C43B S4B C42B 108.3(18)
O11 Cl2 O12A 108.2(7)
O11 Cl2 O13B 104.1(5)
O11 Cl2 O14A 105.0(7)
O11 Cl2 O14B 109.0(5)
O12A Cl2 O13B 80.6(9)
O12A Cl2 O14A 106.5(8)
O12B Cl2 O11 114.8(5)
O12B Cl2 O12A 34.6(8)
O12B Cl2 O13B 110.7(6)
O12B Cl2 O14A 72.0(8)
O12B Cl2 O14B 111.6(6)
O13A Cl2 O11 117.9(8)
O13A Cl2 O12A 111.4(9)
O13A Cl2 O12B 125.1(10)
O13A Cl2 O13B 42.1(9)
O13A Cl2 O14A 107.0(9)
O13A Cl2 O14B 63.9(10)
O13B Cl2 O14A 145.8(9)
O14B Cl2 O12A 139.1(9)
O14B Cl2 O13B 106.0(6)
O14B Cl2 O14A 47.0(8)
O15A S4A C42A 105.6(8)
O15A S4A C43A 111.9(12)
C43A S4A C42A 92.7(11)
O2 Cu1 O1 95.8(2)
O2 Cu1 O3 92.6(2)
O2 Cu1 N1 170.3(2)
O2 Cu1 N2 93.2(2)
O3 Cu1 O1 98.8(2)
O3 Cu1 N1 91.5(2)
O3 Cu1 N2 163.9(2)
N1 Cu1 O1 92.3(2)
N1 Cu1 N2 80.7(2)
N2 Cu1 O1 95.6(2)
O5 Cu2 O4 98.0(2)
O5 Cu2 O6 91.8(2)
O5 Cu2 N3 170.3(2)
O5 Cu2 N4 91.0(2)
O6 Cu2 O4 97.1(2)
O6 Cu2 N3 94.3(2)
O6 Cu2 N4 163.7(2)
N3 Cu2 O4 88.7(2)
N3 Cu2 N4 81.0(2)
N4 Cu2 O4 98.4(2)
O1 S1 C38 106.8(4)
O1 S1 C39 107.3(4)
C39 S1 C38 97.7(5)
O4 S2 C40 105.5(4)
O4 S2 C41 105.4(3)
C41 S2 C40 98.8(4)
S1 O1 Cu1 140.4(3)
C22 O2 Cu1 126.6(4)
C24 O3 Cu1 127.0(4)
S2 O4 Cu2 118.2(3)
C11 O5 Cu2 126.4(4)
C13 O6 Cu2 126.1(4)
C31 N1 Cu1 115.2(5)
C35 N1 Cu1 124.9(5)
C35 N1 C31 119.9(6)
C26 N2 Cu1 125.4(5)
C30 N2 Cu1 115.9(5)
C30 N2 C26 118.1(6)
C5 N3 Cu2 115.6(5)
C9 N3 Cu2 125.1(5)
C9 N3 C5 119.3(6)
C0AA N4 Cu2 115.0(5)
C1 N4 Cu2 126.9(5)
C1 N4 C0AA 118.0(6)
N4 C0AA C4 122.2(7)
N4 C0AA C5 114.0(6)
C4 C0AA C5 123.9(7)
N4 C1 C2 123.0(8)
C1 C2 C3 118.7(7)
C2 C3 C4 118.9(7)
C0AA C4 C3 119.1(7)
N3 C5 C0AA 114.3(6)
N3 C5 C6 121.1(7)
C6 C5 C0AA 124.6(7)
C7 C6 C5 118.9(7)
C8 C7 C6 120.3(7)
C7 C8 C9 118.6(7)
N3 C9 C8 121.7(7)
O5 C11 C10 113.7(6)
O5 C11 C12 124.9(6)
C12 C11 C10 121.4(6)
C11 C12 C15 116.0(6)
C13 C12 C11 122.3(6)
C13 C12 C15 121.7(6)
O6 C13 C12 124.9(6)
O6 C13 C14 114.4(6)
C12 C13 C14 120.6(6)
C16 C15 C12 118.3(6)
C16 C15 C18 118.3(6)
C18 C15 C12 123.1(6)
C15 C16 C17 121.8(7)
C16 C17 C20 119.6(7)
C19 C18 C15 121.6(6)
C18 C19 C20 118.1(7)
C18 C19 C21 122.5(6)
C20 C19 C21 119.4(6)
C17 C20 C19 120.6(7)
C22 C21 C19 118.4(6)
C24 C21 C19 118.8(6)
C24 C21 C22 122.4(7)
O2 C22 C21 125.5(6)
O2 C22 C23 113.3(6)
C21 C22 C23 121.1(7)
O3 C24 C21 125.1(6)
O3 C24 C25 113.4(6)
C21 C24 C25 121.4(7)
N2 C26 C27 122.3(7)
C26 C27 C28 119.0(7)
C29 C28 C27 118.6(7)
C30 C29 C28 119.0(8)
N2 C30 C29 122.9(7)
N2 C30 C31 113.2(6)
C29 C30 C31 123.8(7)
N1 C31 C30 114.5(6)
N1 C31 C32 121.5(7)
C32 C31 C30 124.0(7)
C33 C32 C31 118.9(7)
C32 C33 C34 119.5(8)
C33 C34 C35 118.7(7)
N1 C35 C34 121.4(7)

loop_
_geom_bond_atom_site_label_1
_geom_bond_atom_site_label_2
_geom_bond_distance
Cl1 O7 1.427(6)
Cl1 O8 1.435(5)
Cl1 O9 1.424(6)
Cl1 O10 1.431(6)
S3 O16 1.475(7)
S3 C36 1.782(11)
S3 C37B 1.816(17)
S3 C37A 1.762(16)
S4B O15B 1.494(17)
S4B C42B 1.786(16)
S4B C43B 1.783(17)
Cl2 O11 1.401(6)
Cl2 O12A 1.415(11)
Cl2 O12B 1.379(8)
Cl2 O13A 1.364(11)
Cl2 O13B 1.434(9)
Cl2 O14A 1.451(11)
Cl2 O14B 1.405(9)
S4A O15A 1.480(10)
S4A C42A 1.797(13)
S4A C43A 1.782(16)
Cu1 O1 2.229(5)
Cu1 O2 1.898(5)
Cu1 O3 1.909(5)
Cu1 N1 1.998(6)
Cu1 N2 2.002(6)
Cu2 O4 2.259(5)
Cu2 O5 1.891(5)
Cu2 O6 1.926(5)
Cu2 N3 1.980(6)
Cu2 N4 2.005(6)
S1 O1 1.510(6)
S1 C38 1.780(9)
S1 C39 1.773(11)
S2 O4 1.503(5)
S2 C40 1.770(8)
S2 C41 1.768(8)
O2 C22 1.289(9)
O3 C24 1.281(9)
O5 C11 1.291(9)
O6 C13 1.271(8)
N1 C31 1.347(9)
N1 C35 1.331(10)
N2 C26 1.346(10)
N2 C30 1.342(9)
N3 C5 1.358(9)
N3 C9 1.338(9)
N4 C0AA 1.356(9)
N4 C1 1.337(9)
C0AA C4 1.372(11)
C0AA C5 1.478(10)
C1 C2 1.374(11)
C2 C3 1.383(12)
C3 C4 1.387(11)
C5 C6 1.386(10)
C6 C7 1.374(11)
C7 C8 1.369(11)
C8 C9 1.392(11)
C10 C11 1.491(10)
C11 C12 1.406(10)
C12 C13 1.400(10)
C12 C15 1.498(10)
C13 C14 1.508(10)
C15 C16 1.368(10)
C15 C18 1.404(10)
C16 C17 1.379(10)
C17 C20 1.391(11)
C18 C19 1.393(10)
C19 C20 1.400(10)
C19 C21 1.499(10)
C21 C22 1.400(10)
C21 C24 1.399(10)
C22 C23 1.503(11)
C24 C25 1.508(11)
C26 C27 1.379(11)
C27 C28 1.390(12)
C28 C29 1.381(12)
C29 C30 1.376(11)
C30 C31 1.497(11)
C31 C32 1.382(11)
C32 C33 1.379(12)
C33 C34 1.385(12)
C34 C35 1.395(11)
